data_7042143
loop_
_publ_author_name
'Peng, Qingpo'
'Li, Shujun'
'Wang, Ruoya'
'Liu, Shuxia'
'Xie, Linhua'
'Zhai, Jianxin'
'Zhang, Jie'
'Zhao, Qianyi'
'Chen, Xuenian'

_publ_section_title
;
 Lanthanide derivatives of Ta/W mixed-addendum POMs as proton-conducting
 materials.
;
_journal_issue 13
_journal_name_full 'Dalton transactions (Cambridge, England : 2003)'
_journal_page_first 4157
_journal_page_last 4160
_journal_paper_doi 10.1039/c7dt00091j
_journal_volume 46
_journal_year 2017
_chemical_formula_sum 'H76 La3 O100 P2 Ta3 W15'
_chemical_formula_weight 5455.87
_space_group_crystal_system monoclinic
_space_group_IT_number 11
_space_group_name_Hall '-P 2yb'
_space_group_name_H-M_alt 'P 1 21/m 1'
_symmetry_space_group_name_Hall '-P 2yb'
_symmetry_space_group_name_H-M 'P 1 21/m 1'
_atom_sites_solution_hydrogens difmap
_audit_creation_method SHELXL-2014/7
_audit_update_record
;
2017-02-11 deposited with the CCDC.
2017-02-20 downloaded from the CCDC.
;
_cell_angle_alpha 90
_cell_angle_beta 109.3113(12)
_cell_angle_gamma 90
_cell_formula_units_Z 2
_cell_length_a 14.3527(3)
_cell_length_b 18.9578(4)
_cell_length_c 16.8222(4)
_cell_measurement_reflns_used 9735
_cell_measurement_temperature 153(2)
_cell_measurement_theta_max 25.0
_cell_measurement_theta_min 2.78
_cell_volume 4319.71(17)
_computing_cell_refinement 'Bruker SAINT'
_computing_data_collection 'Bruker APEX2'
_computing_data_reduction 'Bruker SAINT'
_computing_molecular_graphics Diamond
_computing_publication_material 'Bruker SHELXTL'
_computing_structure_refinement 'SHELXL-2014/7 (Sheldrick, 2014)'
_computing_structure_solution 'SHELXL-2014/7 (Sheldrick, 2014)'
_diffrn_ambient_temperature 153(2)
_diffrn_detector_area_resol_mean '100x100 microns'
_diffrn_measured_fraction_theta_full 0.997
_diffrn_measured_fraction_theta_max 0.997
_diffrn_measurement_device_type 'CCD area detector'
_diffrn_measurement_method 'phi and omega scans'
_diffrn_radiation_type MoK\a
_diffrn_radiation_wavelength 0.71073
_diffrn_reflns_av_R_equivalents 0.0611
_diffrn_reflns_av_unetI/netI 0.0579
_diffrn_reflns_Laue_measured_fraction_full 0.997
_diffrn_reflns_Laue_measured_fraction_max 0.997
_diffrn_reflns_limit_h_max 17
_diffrn_reflns_limit_h_min -17
_diffrn_reflns_limit_k_max 22
_diffrn_reflns_limit_k_min -22
_diffrn_reflns_limit_l_max 20
_diffrn_reflns_limit_l_min -19
_diffrn_reflns_number 35702
_diffrn_reflns_point_group_measured_fraction_full 0.997
_diffrn_reflns_point_group_measured_fraction_max 0.997
_diffrn_reflns_theta_full 24.999
_diffrn_reflns_theta_max 24.999
_diffrn_reflns_theta_min 1.503
_exptl_absorpt_coefficient_mu 25.276
_exptl_absorpt_correction_T_max 0.6319
_exptl_absorpt_correction_T_min 0.0334
_exptl_absorpt_correction_type multi-scan
_exptl_absorpt_process_details
'SADABS 2016/2 (Bruker, 2016) was used for absorption correction. R(int) was 0.1872 before and 0.0842 after correction. The Ratio of minimum to maximum transmission is 0.0522. The \l/2 correction factor is 0.0015.'
_exptl_crystal_colour colorless
_exptl_crystal_density_diffrn 4.195
_exptl_crystal_description plate
_exptl_crystal_F_000 4812
_exptl_crystal_size_max 0.420
_exptl_crystal_size_mid 0.340
_exptl_crystal_size_min 0.020
_refine_diff_density_max 5.700
_refine_diff_density_min -5.403
_refine_diff_density_rms 1.069
_refine_ls_extinction_method none
_refine_ls_goodness_of_fit_ref 1.054
_refine_ls_hydrogen_treatment constr
_refine_ls_matrix_type full
_refine_ls_number_parameters 495
_refine_ls_number_reflns 7841
_refine_ls_number_restraints 162
_refine_ls_restrained_S_all 1.044
_refine_ls_R_factor_all 0.0965
_refine_ls_R_factor_gt 0.0797
_refine_ls_shift/su_max 0.001
_refine_ls_shift/su_mean 0.000
_refine_ls_structure_factor_coef Fsqd
_refine_ls_weighting_details 'w=1/[\s^2^(Fo^2^)+(0.2000P)^2^] where P=(Fo^2^+2Fc^2^)/3'
_refine_ls_weighting_scheme calc
_refine_ls_wR_factor_gt 0.2270
_refine_ls_wR_factor_ref 0.2539
_reflns_Friedel_coverage 0.000
_reflns_number_gt 6253
_reflns_number_total 7841
_reflns_threshold_expression 'I > 2\s(I)'
_cod_data_source_file c7dt00091j2.cif
_cod_data_source_block 111333
_cod_depositor_comments 'Adding full bibliography for 7042142--7042145.cif.'
_cod_database_code 7042143
_shelx_shelxl_version_number 2014/7
_shelx_space_group_comment
;
The symmetry employed for this shelxl refinement is uniquely defined
by the following loop, which should always be used as a source of
symmetry information in preference to the above space-group names.
They are only intended as comments.
;
_shelx_estimated_absorpt_t_min 0.033
_shelx_estimated_absorpt_t_max 0.632

loop_
_space_group_symop_operation_xyz
'x, y, z'
'-x, y+1/2, -z'
'-x, -y, -z'
'x, -y-1/2, z'

loop_
_atom_site_label
_atom_site_type_symbol
_atom_site_fract_x
_atom_site_fract_y
_atom_site_fract_z
_atom_site_U_iso_or_equiv
_atom_site_adp_type
_atom_site_occupancy
_atom_site_site_symmetry_order
_atom_site_calc_flag
_atom_site_refinement_flags_posn
_atom_site_refinement_flags_adp
_atom_site_refinement_flags_occupancy
La1 La 0.69617(9) 0.48712(6) 0.70641(9) 0.0321(3) Uani 1 1 d . . .
La2 La 0.19381(13) 0.7500 0.80572(13) 0.0348(4) Uani 1 2 d S T P
O7 O 0.8277(18) 0.7500 1.5877(16) 0.044(6) Uani 1 2 d S TU P
O8 O 0.9679(11) 0.6793(7) 1.5318(10) 0.030(3) Uani 1 1 d . U .
O9 O 1.1358(12) 0.6036(9) 1.5319(12) 0.043(4) Uani 1 1 d . . .
O10 O 1.1145(16) 0.7500 1.5062(17) 0.038(6) Uani 1 2 d S T P
O11 O 0.9401(14) 0.7500 1.3909(12) 0.022(4) Uani 1 2 d S TU P
O12 O 1.1012(10) 0.6658(7) 1.3728(9) 0.024(3) Uani 1 1 d . U .
O13 O 0.7783(11) 0.6824(9) 1.4254(11) 0.039(4) Uani 1 1 d . . .
O14 O 0.5953(15) 0.6237(11) 1.3598(13) 0.056(5) Uani 1 1 d . U .
O15 O 0.6517(17) 0.7500 1.3065(15) 0.038(5) Uani 1 2 d S T P
O16 O 0.7596(12) 0.5689(9) 1.3302(11) 0.040(4) Uani 1 1 d . U .
O17 O 0.8996(14) 0.4756(9) 1.3033(13) 0.050(5) Uani 1 1 d . . .
O18 O 0.9532(11) 0.5980(8) 1.3983(11) 0.037(4) Uani 1 1 d . . .
O19 O 0.9696(11) 0.5994(8) 1.2495(10) 0.033(3) Uani 1 1 d . U .
O20 O 1.1686(11) 0.6052(8) 1.2579(10) 0.035(3) Uani 1 1 d . . .
O21 O 1.1425(15) 0.7500 1.2646(13) 0.027(4) Uani 1 2 d S TU P
O22 O 0.9578(14) 0.7500 1.2508(13) 0.024(4) Uani 1 2 d S TU P
O26 O 1.0185(10) 0.6718(7) 1.1351(9) 0.026(3) Uani 1 1 d . U .
O27 O 1.0098(12) 0.6039(10) 0.9889(13) 0.052(5) Uani 1 1 d . . .
O28 O 0.9846(17) 0.7500 0.9976(17) 0.043(6) Uani 1 2 d S T P
O29 O 0.8577(10) 0.5988(7) 1.0604(9) 0.029(3) Uani 1 1 d . . .
O30 O 0.8408(15) 0.7500 1.0572(13) 0.027(4) Uani 1 2 d S TU P
O31 O 0.8283(11) 0.6630(7) 0.9162(10) 0.028(3) Uani 1 1 d . U .
O32 O 0.7417(13) 0.4755(9) 1.0400(12) 0.045(4) Uani 1 1 d . U .
O33 O 0.7844(11) 0.5607(7) 1.1768(9) 0.027(3) Uani 1 1 d . . .
O34 O 0.6039(11) 0.5679(8) 1.0687(10) 0.033(3) Uani 1 1 d . . .
O35 O 0.7013(10) 0.6837(7) 1.0820(9) 0.026(3) Uani 1 1 d . . .
O36 O 0.6836(11) 0.5957(7) 0.9454(11) 0.036(4) Uani 1 1 d . . .
O37 O 0.6206(12) 0.6403(9) 1.2069(10) 0.037(4) Uani 1 1 d . U .
O38 O 0.4352(10) 0.6214(8) 1.0955(10) 0.033(3) Uani 1 1 d . . .
O39 O 0.5389(15) 0.7500 1.1196(13) 0.030(5) Uani 1 2 d S T P
O40 O 0.5048(10) 0.6792(7) 0.9759(9) 0.027(3) Uani 1 1 d . U .
O41 O 0.3679(15) 0.7500 0.8305(15) 0.033(5) Uani 1 2 d S T P
O42 O 0.5438(10) 0.6767(7) 0.8285(9) 0.025(3) Uani 1 1 d . U .
O43 O 0.6719(14) 0.7500 0.9466(13) 0.026(4) Uani 1 2 d S TU P
O44 O 0.6824(12) 0.6002(8) 0.7701(11) 0.036(4) Uani 1 1 d . . .
O45 O 0.6969(15) 0.7500 0.7960(14) 0.031(5) Uani 1 2 d S T P
O22W O 0.3874(18) 0.7500 0.2034(16) 0.043(5) Uani 1 2 d S TU P
O57 O 0.81670(2) 0.68392(2) 1.27428(2) 0.039(4) Uani 1 1 d . . .
O2W O 0.88939(2) 0.68527(2) 0.76531(2) 0.139(16) Uani 1 1 d R . .
O3W O 0.99415(2) 0.51048(2) 0.86961(2) 0.104(10) Uani 1 1 d R . .
O4W O 0.23192(2) 0.67408(2) 0.93742(2) 0.110(10) Uani 1 1 d R U .
H4WA H 0.2867 0.6885 0.9745 0.165 Uiso 1 1 d R U .
H4WB H 0.2380 0.6301 0.9252 0.165 Uiso 1 1 d R U .
O5W O 0.24936(2) 0.62225(2) 0.78649(2) 0.060(5) Uani 1 1 d R . .
H5WA H 0.3064 0.6139 0.8245 0.090 Uiso 1 1 d R U .
H5WB H 0.2544 0.6181 0.7366 0.090 Uiso 1 1 d R U .
O6W O 0.23038(2) 0.75000(2) 0.66579(2) 0.038(5) Uani 1 2 d R T P
H6WA H 0.2939 0.7500 0.6763 0.057 Uiso 1 2 d R U P
H6WB H 0.2049 0.7875 0.6369 0.057 Uiso 0.5 1 d R U P
O7W O 0.05805(2) 0.67282(2) 0.70556(2) 0.058(5) Uani 1 1 d R . .
H7WA H 0.0161 0.6607 0.7305 0.087 Uiso 1 1 d R U .
H7WB H 0.0847 0.6352 0.6928 0.087 Uiso 1 1 d R U .
O8W O 0.03717(2) 0.75000(2) 0.85800(2) 0.18(2) Uani 1 2 d R TU P
H8WA H 0.0511 0.7739 0.9046 0.273 Uiso 0.5 1 d R U P
H8WB H 0.0225 0.7068 0.8668 0.273 Uiso 0.5 1 d R U P
O9W O 0.55717(2) 0.47517(2) 0.76758(2) 0.060(5) Uani 1 1 d R U .
H9WA H 0.5042 0.4598 0.7290 0.089 Uiso 1 1 d R U .
H9WB H 0.5453 0.5162 0.7853 0.089 Uiso 1 1 d R U .
O10W O 0.68839(2) 0.57815(2) 0.59101(2) 0.095(8) Uani 1 1 d R U .
H10A H 0.6304 0.5978 0.5736 0.142 Uiso 1 1 d R U .
H10B H 0.6994 0.5570 0.5491 0.142 Uiso 1 1 d R U .
O11W O 0.53258(2) 0.50534(2) 0.59526(2) 0.089(8) Uani 1 1 d R U .
H11A H 0.4929 0.4717 0.5989 0.134 Uiso 1 1 d R U .
H11B H 0.5391 0.5044 0.5457 0.134 Uiso 1 1 d R U .
O12W O 0.61914(2) 0.36081(2) 0.68705(2) 0.036(3) Uani 1 1 d R U .
H12A H 0.6657 0.3295 0.6950 0.053 Uiso 1 1 d R U .
H12B H 0.5775 0.3567 0.6362 0.053 Uiso 1 1 d R U .
O13W O 0.72051(2) 0.42740(2) 0.57486(2) 0.037(4) Uani 1 1 d R . .
H13A H 0.7289 0.3822 0.5835 0.055 Uiso 1 1 d R U .
H13B H 0.7723 0.4454 0.5666 0.055 Uiso 1 1 d R U .
O14W O 0.86650(2) 0.53806(2) 0.71497(2) 0.076(7) Uani 1 1 d R . .
H14A H 0.8586 0.5801 0.6930 0.113 Uiso 1 1 d R U .
H14B H 0.8936 0.5108 0.6872 0.113 Uiso 1 1 d R U .
O15W O 0.78370(2) 0.47622(2) 0.86060(2) 0.109(9) Uani 1 1 d R U .
H15A H 0.8457 0.4865 0.8710 0.163 Uiso 1 1 d R U .
H15B H 0.7785 0.4330 0.8759 0.163 Uiso 1 1 d R U .
O16W O 0.44012(2) 0.55143(2) 0.84850(2) 0.046(4) Uani 1 1 d R . .
O17W O 0.32001(2) 0.75000(2) 0.40160(2) 0.049(6) Uani 1 2 d R TU P
O18W O 0.34450(2) 0.53248(2) 0.58674(2) 0.057(5) Uani 1 1 d R . .
O19W O 0.13015(2) 0.45783(2) 0.45460(2) 0.062(6) Uani 1 1 d R . .
O20W O 0.38797(2) 0.65597(2) 0.67137(2) 0.052(5) Uani 1 1 d R . .
O21W O 0.43520(2) 0.75000(2) 0.56370(2) 0.093(13) Uani 1 2 d R T P
P1 P 0.87954(2) 0.75000(2) 1.29502(2) 0.0206(15) Uani 1 2 d R T P
P2 P 0.73000(2) 0.75000(2) 1.04561(2) 0.0217(14) Uani 1 2 d R TU P
Ta1 Ta 0.68253(2) 0.66037(2) 0.84890(2) 0.0279(3) Uani 1 1 d R . .
Ta2 Ta 0.49776(2) 0.75000(2) 0.88650(2) 0.0253(3) Uani 1 2 d R T P
W1 W 0.93146(2) 0.66090(2) 1.01613(2) 0.0307(3) Uani 1 1 d R . .
W2 W 0.73070(2) 0.56465(2) 1.05421(2) 0.0288(3) Uani 1 1 d R . .
W3 W 0.54449(2) 0.65345(2) 1.08934(2) 0.0287(3) Uani 1 1 d R . .
W4 W 1.07117(2) 0.66223(2) 1.24922(2) 0.0257(3) Uani 1 1 d R . .
W5 W 0.86801(2) 0.56407(2) 1.28817(2) 0.0322(3) Uani 1 1 d R . .
W6 W 0.68405(2) 0.65282(2) 1.32205(2) 0.0365(3) Uani 1 1 d R . .
W7 W 1.05121(2) 0.65974(2) 1.46356(2) 0.0264(3) Uani 1 1 d R . .
W8 W 0.86259(2) 0.75000(2) 1.49814(2) 0.0313(3) Uani 1 2 d R T P

loop_
_atom_site_aniso_label
_atom_site_aniso_U_11
_atom_site_aniso_U_22
_atom_site_aniso_U_33
_atom_site_aniso_U_23
_atom_site_aniso_U_13
_atom_site_aniso_U_12
La1 0.0311(7) 0.0213(6) 0.0469(8) -0.0020(5) 0.0170(6) 0.0020(5)
La2 0.0276(9) 0.0420(10) 0.0345(11) 0.000 0.0099(8) 0.000
O7 0.044(6) 0.045(6) 0.044(6) 0.000 0.015(3) 0.000
O8 0.030(3) 0.030(3) 0.030(3) 0.0001(10) 0.0100(14) -0.0001(10)
O9 0.035(9) 0.038(8) 0.055(12) 0.001(8) 0.012(8) -0.005(7)
O10 0.028(11) 0.017(9) 0.068(17) 0.000 0.016(11) 0.000
O11 0.022(4) 0.022(4) 0.022(4) 0.000 0.0075(16) 0.000
O12 0.025(3) 0.024(3) 0.024(3) 0.0000(10) 0.0082(14) -0.0004(10)
O13 0.017(7) 0.051(9) 0.043(10) -0.001(8) 0.003(7) 0.000(7)
O14 0.056(5) 0.057(5) 0.056(5) 0.002(2) 0.019(2) -0.002(2)
O15 0.040(13) 0.036(11) 0.033(13) 0.000 0.007(11) 0.000
O16 0.040(4) 0.040(4) 0.040(4) 0.0003(10) 0.0133(16) -0.0007(10)
O17 0.053(11) 0.028(8) 0.058(12) 0.002(8) 0.003(9) 0.004(7)
O18 0.028(8) 0.041(8) 0.042(10) 0.005(7) 0.013(7) -0.004(7)
O19 0.034(3) 0.033(3) 0.034(3) -0.0002(10) 0.0110(14) 0.0001(10)
O20 0.036(9) 0.038(8) 0.029(9) -0.003(7) 0.008(7) 0.010(7)
O21 0.027(4) 0.027(4) 0.027(4) 0.000 0.0092(17) 0.000
O22 0.024(4) 0.023(4) 0.024(4) 0.000 0.0075(16) 0.000
O26 0.026(3) 0.026(3) 0.026(3) -0.0002(10) 0.0083(14) 0.0002(10)
O27 0.031(9) 0.056(10) 0.073(14) -0.033(10) 0.020(9) 0.000(8)
O28 0.028(12) 0.052(13) 0.053(16) 0.000 0.017(12) 0.000
O29 0.030(8) 0.026(7) 0.023(8) 0.001(6) 0.001(6) 0.004(6)
O30 0.027(4) 0.027(4) 0.027(4) 0.000 0.0089(17) 0.000
O31 0.028(3) 0.028(3) 0.027(3) -0.0002(10) 0.0094(14) 0.0004(10)
O32 0.045(4) 0.043(4) 0.044(4) 0.000(2) 0.013(2) 0.001(2)
O33 0.037(8) 0.015(6) 0.023(8) -0.001(5) 0.002(6) -0.012(5)
O34 0.030(8) 0.033(7) 0.029(8) -0.001(6) 0.002(7) -0.011(6)
O35 0.028(7) 0.018(6) 0.031(8) 0.004(6) 0.009(6) 0.003(5)
O36 0.030(8) 0.024(7) 0.049(10) 0.008(7) 0.005(7) 0.000(6)
O37 0.037(4) 0.037(4) 0.037(4) 0.0002(10) 0.0121(15) -0.0004(10)
O38 0.020(7) 0.042(8) 0.035(9) -0.002(7) 0.007(7) 0.001(6)
O39 0.025(11) 0.042(11) 0.027(12) 0.000 0.015(9) 0.000
O40 0.027(3) 0.027(3) 0.027(3) 0.0004(10) 0.0087(14) -0.0002(10)
O41 0.032(12) 0.024(9) 0.045(14) 0.000 0.016(10) 0.000
O42 0.026(3) 0.025(3) 0.025(3) 0.0003(10) 0.0084(13) -0.0002(10)
O43 0.026(4) 0.026(4) 0.026(4) 0.000 0.0085(17) 0.000
O44 0.040(9) 0.027(7) 0.042(10) 0.007(7) 0.013(8) 0.005(6)
O45 0.025(11) 0.046(12) 0.032(12) 0.000 0.023(10) 0.000
O22W 0.044(6) 0.044(6) 0.043(6) 0.000 0.014(3) 0.000
O57 0.027(8) 0.029(8) 0.067(12) 0.005(8) 0.026(8) 0.002(6)
O2W 0.18(4) 0.11(2) 0.17(4) -0.04(3) 0.12(3) -0.07(3)
O3W 0.09(2) 0.09(2) 0.11(3) -0.024(17) 0.012(18) 0.004(16)
O4W 0.111(10) 0.109(10) 0.110(10) 0.000(2) 0.036(4) 0.001(2)
O5W 0.067(13) 0.047(10) 0.075(15) -0.011(10) 0.036(12) -0.013(9)
O6W 0.032(12) 0.059(14) 0.020(11) 0.000 0.005(9) 0.000
O7W 0.068(13) 0.041(9) 0.065(14) 0.018(9) 0.022(11) -0.005(9)
O8W 0.18(2) 0.18(2) 0.18(2) 0.000 0.060(8) 0.000
O9W 0.060(5) 0.059(5) 0.061(5) 0.000(2) 0.022(3) 0.000(2)
O10W 0.095(8) 0.094(8) 0.095(8) 0.000(2) 0.031(3) 0.000(2)
O11W 0.089(8) 0.090(8) 0.089(8) 0.000(2) 0.030(3) 0.001(2)
O12W 0.035(4) 0.034(4) 0.036(4) 0.000(2) 0.011(2) -0.001(2)
O13W 0.035(8) 0.027(7) 0.046(10) -0.001(7) 0.010(8) 0.001(6)
O14W 0.101(18) 0.056(12) 0.087(18) 0.006(12) 0.054(15) 0.005(12)
O15W 0.109(10) 0.109(10) 0.109(10) 0.000(2) 0.036(4) 0.001(2)
O16W 0.060(11) 0.033(8) 0.043(11) 0.014(8) 0.014(9) 0.004(8)
O17W 0.049(6) 0.050(6) 0.050(6) 0.000 0.016(3) 0.000
O18W 0.053(11) 0.058(11) 0.058(13) 0.001(10) 0.015(10) 0.012(9)
O19W 0.062(13) 0.038(9) 0.102(18) 0.005(10) 0.048(13) -0.008(9)
O20W 0.036(10) 0.073(13) 0.044(11) -0.015(9) 0.009(9) -0.009(9)
O21W 0.14(4) 0.10(3) 0.06(2) 0.000 0.06(2) 0.000
P1 0.023(4) 0.018(3) 0.023(4) 0.000 0.011(3) 0.000
P2 0.0217(17) 0.0213(17) 0.0223(17) 0.000 0.0074(10) 0.000
Ta1 0.0289(5) 0.0218(4) 0.0320(6) -0.0025(3) 0.0087(4) 0.0022(3)
Ta2 0.0254(6) 0.0201(5) 0.0301(7) 0.000 0.0087(5) 0.000
W1 0.0259(5) 0.0344(5) 0.0324(6) -0.0042(4) 0.0104(4) 0.0049(3)
W2 0.0309(5) 0.0175(4) 0.0340(6) 0.0005(3) 0.0053(4) -0.0007(3)
W3 0.0255(5) 0.0285(5) 0.0315(5) 0.0022(3) 0.0088(4) -0.0057(3)
W4 0.0245(5) 0.0220(4) 0.0304(5) -0.0012(3) 0.0087(4) 0.0036(3)
W5 0.0334(5) 0.0223(5) 0.0351(6) 0.0049(3) 0.0033(4) -0.0072(3)
W6 0.0281(5) 0.0495(6) 0.0316(6) 0.0043(4) 0.0091(4) -0.0132(4)
W7 0.0243(5) 0.0249(4) 0.0301(5) 0.0023(3) 0.0093(4) -0.0008(3)
W8 0.0233(6) 0.0418(7) 0.0296(7) 0.000 0.0100(5) 0.000

loop_
_atom_type_symbol
_atom_type_description
_atom_type_scat_dispersion_real
_atom_type_scat_dispersion_imag
_atom_type_scat_source
H H 0.0000 0.0000 'International Tables Vol C Tables 4.2.6.8 and 6.1.1.4'
La La -0.2871 2.4523 'International Tables Vol C Tables 4.2.6.8 and 6.1.1.4'
O O 0.0106 0.0060 'International Tables Vol C Tables 4.2.6.8 and 6.1.1.4'
P P 0.1023 0.0942 'International Tables Vol C Tables 4.2.6.8 and 6.1.1.4'
Ta Ta -0.7052 6.5227 'International Tables Vol C Tables 4.2.6.8 and 6.1.1.4'
W W -0.8490 6.8722 'International Tables Vol C Tables 4.2.6.8 and 6.1.1.4'

loop_
_geom_angle_atom_site_label_1
_geom_angle_atom_site_label_2
_geom_angle_atom_site_label_3
_geom_angle
_geom_angle_site_symmetry_1
_geom_angle_site_symmetry_3
O44 La1 O15W 72.6(4) . .
O44 La1 O11W 90.8(4) . .
O15W La1 O11W 144.90(5) . .
O44 La1 O20 132.2(5) . 3_767
O15W La1 O20 67.2(3) . 3_767
O11W La1 O20 136.9(4) . 3_767
O44 La1 O9W 73.2(4) . .
O15W La1 O9W 76.3 . .
O11W La1 O9W 69.2 . .
O20 La1 O9W 119.0(4) 3_767 .
O44 La1 O10W 75.6(4) . .
O15W La1 O10W 136.33(5) . .
O11W La1 O10W 63.0 . .
O20 La1 O10W 118.8(4) 3_767 .
O9W La1 O10W 121.5 . .
O44 La1 O14W 81.9(4) . .
O15W La1 O14W 80.3 . .
O11W La1 O14W 128.88(6) . .
O20 La1 O14W 67.0(4) 3_767 .
O9W La1 O14W 149.89(6) . .
O10W La1 O14W 66.2 . .
O44 La1 O13W 143.9(4) . .
O15W La1 O13W 133.2 . .
O11W La1 O13W 77.4 . .
O20 La1 O13W 66.1(3) 3_767 .
O9W La1 O13W 130.41(5) . .
O10W La1 O13W 68.6 . .
O14W La1 O13W 79.6 . .
O44 La1 O12W 140.3(4) . .
O15W La1 O12W 95.8 . .
O11W La1 O12W 77.2 . .
O20 La1 O12W 69.9(4) 3_767 .
O9W La1 O12W 67.2 . .
O10W La1 O12W 127.59(6) . .
O14W La1 O12W 134.6 . .
O13W La1 O12W 70.5 . .
O41 La2 O4W 86.4(5) . .
O41 La2 O4W 86.4(5) . 4_575
O4W La2 O4W 68.88(5) . 4_575
O41 La2 O7W 129.5(4) . .
O4W La2 O7W 98.4 . .
O4W La2 O7W 142.25(8) 4_575 .
O41 La2 O7W 129.5(4) . 4_575
O4W La2 O7W 142.25(8) . 4_575
O4W La2 O7W 98.4 4_575 4_575
O7W La2 O7W 69.40(5) . 4_575
O41 La2 O6W 69.1(6) . .
O4W La2 O6W 138.2 . .
O4W La2 O6W 138.2 4_575 .
O7W La2 O6W 74.95(5) . .
O7W La2 O6W 74.95(5) 4_575 .
O41 La2 O5W 71.13(11) . .
O4W La2 O5W 66.1 . .
O4W La2 O5W 130.38(8) 4_575 .
O7W La2 O5W 65.5 . .
O7W La2 O5W 130.18(8) 4_575 .
O6W La2 O5W 73.9 . .
O41 La2 O5W 71.13(11) . 4_575
O4W La2 O5W 130.38(8) . 4_575
O4W La2 O5W 66.1 4_575 4_575
O7W La2 O5W 130.18(8) . 4_575
O7W La2 O5W 65.5 4_575 4_575
O6W La2 O5W 73.9 . 4_575
O5W La2 O5W 136.98(7) . 4_575
O41 La2 O8W 152.4(6) . .
O4W La2 O8W 71.1 . .
O4W La2 O8W 71.1 4_575 .
O7W La2 O8W 71.2 . .
O7W La2 O8W 71.2 4_575 .
O6W La2 O8W 138.50(8) . .
O5W La2 O8W 111.5 . .
O5W La2 O8W 111.5 4_575 .
W7 O8 W8 121.7(8) . .
W7 O10 W7 121.8(12) . 4_575
P1 O11 W7 125.5(6) . .
P1 O11 W7 125.5(6) . 4_575
W7 O11 W7 91.8(7) . 4_575
P1 O11 W8 122.4(10) . .
W7 O11 W8 90.7(6) . .
W7 O11 W8 90.7(6) 4_575 .
W7 O12 W4 146.7(8) . .
W6 O13 W8 153.6(10) . .
W6 O15 W6 152.5(14) . 4_575
W6 O16 W5 121.8(9) . .
W7 O18 W5 150.3(9) . .
W4 O19 W5 154.7(9) . .
W4 O20 La1 169.5(9) . 3_767
W4 O21 W4 119.6(10) 4_575 .
P1 O22 W4 129.0(6) . 4_575
P1 O22 W4 129.0(6) . .
W4 O22 W4 91.0(6) 4_575 .
W4 O26 W1 162.2(8) . .
W1 O28 W1 123.1(11) . 4_575
W1 O29 W2 147.1(8) . .
P2 O30 W1 127.4(6) . .
P2 O30 W1 127.4(6) . 4_575
W1 O30 W1 90.9(7) . 4_575
W1 O31 Ta1 152.0(8) . .
W5 O33 W2 163.9(9) . .
W2 O34 W3 123.3(7) . .
P2 O35 W3 127.8(7) . .
P2 O35 W2 128.3(7) . .
W3 O35 W2 90.8(5) . .
W2 O36 Ta1 153.9(9) . .
W6 O37 W3 164.5(10) . .
W3 O39 W3 147.0(11) 4_575 .
W3 O40 Ta2 150.4(8) . .
Ta2 O41 La2 159.7(13) . .
Ta1 O42 Ta2 122.0(7) . .
P2 O43 Ta2 124.0(10) . .
P2 O43 Ta1 125.7(6) . 4_575
Ta2 O43 Ta1 90.3(6) . 4_575
P2 O43 Ta1 125.7(6) . .
Ta2 O43 Ta1 90.3(6) . .
Ta1 O43 Ta1 90.0(7) 4_575 .
Ta1 O44 La1 158.2(9) . .
Ta1 O45 Ta1 120.1(10) 4_575 .
P1 O57 W6 127.6 . .
P1 O57 W5 128.8 . .
W6 O57 W5 89.2 . .
O57 P1 O57 111.518(14) . 4_575
O57 P1 O22 111.3(4) . .
O57 P1 O22 111.3(4) 4_575 .
O57 P1 O11 108.9(3) . .
O57 P1 O11 108.9(3) 4_575 .
O22 P1 O11 104.7(10) . .
O35 P2 O35 112.2(10) . 4_575
O35 P2 O30 110.9(6) . .
O35 P2 O30 110.9(6) 4_575 .
O35 P2 O43 107.7(7) . .
O35 P2 O43 107.7(7) 4_575 .
O30 P2 O43 107.1(10) . .
O44 Ta1 O42 103.1(7) . .
O44 Ta1 O45 101.2(7) . .
O42 Ta1 O45 92.2(7) . .
O44 Ta1 O31 100.5(7) . .
O42 Ta1 O31 155.6(6) . .
O45 Ta1 O31 89.3(7) . .
O44 Ta1 O36 102.1(7) . .
O42 Ta1 O36 88.5(6) . .
O45 Ta1 O36 155.9(7) . .
O31 Ta1 O36 80.5(6) . .
O44 Ta1 O43 174.4(7) . .
O42 Ta1 O43 73.3(6) . .
O45 Ta1 O43 74.8(6) . .
O31 Ta1 O43 83.6(6) . .
O36 Ta1 O43 82.3(6) . .
O41 Ta2 O42 101.8(6) . 4_575
O41 Ta2 O42 101.8(6) . .
O42 Ta2 O42 91.8(8) 4_575 .
O41 Ta2 O40 100.4(7) . .
O42 Ta2 O40 157.4(6) 4_575 .
O42 Ta2 O40 87.5(6) . .
O41 Ta2 O40 100.4(7) . 4_575
O42 Ta2 O40 87.5(6) 4_575 4_575
O42 Ta2 O40 157.4(6) . 4_575
O40 Ta2 O40 84.7(8) . 4_575
O41 Ta2 O43 174.0(9) . .
O42 Ta2 O43 74.1(5) 4_575 .
O42 Ta2 O43 74.1(5) . .
O40 Ta2 O43 84.0(5) . .
O40 Ta2 O43 84.0(5) 4_575 .
O27 W1 O31 99.7(8) . .
O27 W1 O29 102.3(8) . .
O31 W1 O29 89.2(6) . .
O27 W1 O28 100.3(9) . .
O31 W1 O28 94.3(9) . .
O29 W1 O28 156.1(7) . .
O27 W1 O26 94.9(8) . .
O31 W1 O26 165.2(6) . .
O29 W1 O26 85.2(6) . .
O28 W1 O26 85.5(9) . .
O27 W1 O30 172.5(7) . .
O31 W1 O30 84.1(7) . .
O29 W1 O30 84.0(5) . .
O28 W1 O30 72.9(6) . .
O26 W1 O30 81.7(6) . .
O32 W2 O36 101.4(8) . .
O32 W2 O29 102.2(7) . .
O36 W2 O29 88.6(6) . .
O32 W2 O34 100.6(7) . .
O36 W2 O34 93.7(7) . .
O29 W2 O34 156.1(6) . .
O32 W2 O33 94.9(7) . .
O36 W2 O33 163.4(6) . .
O29 W2 O33 85.3(6) . .
O34 W2 O33 85.8(6) . .
O32 W2 O35 173.0(7) . .
O36 W2 O35 82.0(6) . .
O29 W2 O35 84.0(5) . .
O34 W2 O35 72.9(5) . .
O33 W2 O35 82.1(5) . .
O38 W3 O40 100.2(7) . .
O38 W3 O39 101.7(7) . .
O40 W3 O39 89.8(7) . .
O38 W3 O34 100.5(7) . .
O40 W3 O34 92.3(6) . .
O39 W3 O34 157.0(7) . .
O38 W3 O37 96.4(7) . .
O40 W3 O37 163.3(6) . .
O39 W3 O37 84.8(8) . .
O34 W3 O37 86.7(7) . .
O38 W3 O35 173.3(6) . .
O40 W3 O35 81.8(6) . .
O39 W3 O35 84.6(6) . .
O34 W3 O35 73.0(5) . .
O37 W3 O35 81.9(6) . .
O20 W4 O26 101.1(7) . .
O20 W4 O19 102.0(7) . .
O26 W4 O19 90.8(7) . .
O20 W4 O21 98.6(7) . .
O26 W4 O21 94.1(8) . .
O19 W4 O21 157.4(7) . .
O20 W4 O12 92.5(6) . .
O26 W4 O12 166.4(6) . .
O19 W4 O12 85.4(6) . .
O21 W4 O12 84.7(7) . .
O20 W4 O22 171.5(7) . .
O26 W4 O22 83.9(6) . .
O19 W4 O22 84.7(6) . .
O21 W4 O22 74.0(6) . .
O12 W4 O22 82.8(6) . .
O17 W5 O33 99.4(8) . .
O17 W5 O19 101.4(8) . .
O33 W5 O19 88.8(7) . .
O17 W5 O16 101.4(8) . .
O33 W5 O16 92.3(7) . .
O19 W5 O16 156.7(7) . .
O17 W5 O18 97.4(8) . .
O33 W5 O18 162.8(6) . .
O19 W5 O18 84.2(6) . .
O16 W5 O18 88.0(7) . .
O17 W5 O57 175.4(7) . .
O33 W5 O57 81.9(4) . .
O19 W5 O57 83.0(5) . .
O16 W5 O57 74.2(5) . .
O18 W5 O57 81.7(5) . .
O14 W6 O37 100.3(9) . .
O14 W6 O15 100.9(10) . .
O37 W6 O15 88.1(9) . .
O14 W6 O13 98.5(9) . .
O37 W6 O13 160.8(7) . .
O15 W6 O13 84.7(9) . .
O14 W6 O16 100.5(8) . .
O37 W6 O16 92.3(7) . .
O15 W6 O16 158.2(9) . .
O13 W6 O16 88.0(7) . .
O14 W6 O57 174.7(7) . .
O37 W6 O57 81.4(5) . .
O15 W6 O57 84.2(7) . .
O13 W6 O57 80.1(5) . .
O16 W6 O57 74.3(5) . .
O9 W7 O18 103.3(8) . .
O9 W7 O12 101.7(7) . .
O18 W7 O12 88.7(6) . .
O9 W7 O8 99.1(7) . .
O18 W7 O8 88.6(6) . .
O12 W7 O8 159.1(6) . .
O9 W7 O10 99.0(8) . .
O18 W7 O10 157.6(8) . .
O12 W7 O10 89.3(8) . .
O8 W7 O10 85.3(8) . .
O9 W7 O11 169.9(7) . .
O18 W7 O11 84.4(6) . .
O12 W7 O11 84.9(6) . .
O8 W7 O11 74.2(6) . .
O10 W7 O11 73.2(7) . .
O7 W8 O13 104.6(8) . .
O7 W8 O13 104.6(8) . 4_575
O13 W8 O13 84.6(10) . 4_575
O7 W8 O8 99.5(7) . .
O13 W8 O8 89.5(7) . .
O13 W8 O8 155.8(7) 4_575 .
O7 W8 O8 99.5(8) . 4_575
O13 W8 O8 155.8(7) . 4_575
O13 W8 O8 89.5(7) 4_575 4_575
O8 W8 O8 86.4(9) . 4_575
O7 W8 O11 170.0(10) . .
O13 W8 O11 82.6(6) . .
O13 W8 O11 82.6(6) 4_575 .
O8 W8 O11 73.4(5) . .
O8 W8 O11 73.4(5) 4_575 .

loop_
_geom_bond_atom_site_label_1
_geom_bond_atom_site_label_2
_geom_bond_distance
_geom_bond_site_symmetry_2
La1 O44 2.433(15) .
La1 O15W 2.4887(15) .
La1 O11W 2.4950(14) .
La1 O20 2.533(15) 3_767
La1 O9W 2.5394(12) .
La1 O10W 2.5721(13) .
La1 O14W 2.5878(12) .
La1 O13W 2.6100(13) .
La1 O12W 2.6123(12) .
La2 O41 2.39(2) .
La2 O4W 2.5451(17) .
La2 O4W 2.5451(17) 4_575
La2 O7W 2.5701(16) .
La2 O7W 2.5701(16) 4_575
La2 O6W 2.576(2) .
La2 O5W 2.6032 .
La2 O5W 2.6032 4_575
La2 O8W 2.6713(18) .
O7 W8 1.74(2) .
O8 W7 1.948(14) .
O8 W8 1.958(14) .
O9 W7 1.734(17) .
O10 W7 1.959(12) .
O10 W7 1.959(12) 4_575
O11 P1 1.56(2) .
O11 W7 2.382(14) .
O11 W7 2.382(14) 4_575
O11 W8 2.412(18) .
O12 W7 1.894(14) .
O12 W4 1.979(14) .
O13 W6 1.901(17) .
O13 W8 1.904(16) .
O14 W6 1.69(2) .
O15 W6 1.897(6) .
O15 W6 1.897(6) 4_575
O16 W6 1.905(16) .
O16 W5 1.912(16) .
O17 W5 1.735(16) .
O18 W7 1.879(16) .
O18 W5 1.960(17) .
O19 W4 1.884(15) .
O19 W5 1.904(15) .
O20 W4 1.735(14) .
O20 La1 2.534(15) 3_767
O21 W4 1.925(10) 4_575
O21 W4 1.925(10) .
O22 P1 1.538(18) .
O22 W4 2.334(13) 4_575
O22 W4 2.334(13) .
O26 W4 1.824(15) .
O26 W1 1.989(15) .
O27 W1 1.728(15) .
O28 W1 1.921(10) .
O28 W1 1.921(10) 4_575
O29 W1 1.894(14) .
O29 W2 1.904(14) .
O30 P2 1.537(19) .
O30 W1 2.370(13) .
O30 W1 2.370(13) 4_575
O31 W1 1.837(15) .
O31 Ta1 2.023(15) .
O32 W2 1.722(17) .
O33 W5 1.861(14) .
O33 W2 1.950(14) .
O34 W2 1.915(15) .
O34 W3 1.916(16) .
O35 P2 1.514(13) .
O35 W3 2.365(13) .
O35 W2 2.371(13) .
O36 W2 1.827(17) .
O36 Ta1 2.030(16) .
O37 W6 1.863(17) .
O37 W3 1.933(17) .
O38 W3 1.716(14) .
O39 W3 1.909(6) 4_575
O39 W3 1.909(6) .
O40 W3 1.867(15) .
O40 Ta2 1.994(14) .
O41 Ta2 1.79(2) .
O42 Ta1 1.930(13) .
O42 Ta2 1.936(13) .
O43 P2 1.60(2) .
O43 Ta2 2.37(2) .
O43 Ta1 2.404(14) 4_575
O43 Ta1 2.404(14) .
O44 Ta1 1.749(16) .
O45 Ta1 1.961(10) 4_575
O45 Ta1 1.961(10) .
O57 P1 1.5155 .
O57 W6 2.3728 .
O57 W5 2.3760 .
P1 O57 1.5155 4_575
P2 O35 1.514(13) 4_575
Ta2 O42 1.936(14) 4_575
Ta2 O40 1.994(14) 4_575
W8 O13 1.904(16) 4_575
W8 O8 1.958(15) 4_575
